data_1571670
loop_
_publ_author_name
'Wu, Yafei'
'Wang, Zhuo'
'Shan, Yuqian'
'Ma, Yukun'
'Li, Teng'
'Yuan, Chunhao'
'Guo, Hongchao'
'Mao, Biming'

_publ_section_title
;
 Palladium-catalyzed asymmetric [4 + 3] cycloaddition of
 methylene-trimethylenemethane: access to seven-membered exocyclic axially
 chiral allenes.
;
_journal_issue 25
_journal_name_full 'Chemical science'
_journal_page_first 9703
_journal_page_last 9708
_journal_paper_doi 10.1039/d4sc01649a
_journal_volume 15
_journal_year 2024
_chemical_absolute_configuration ad
_chemical_formula_moiety 'C23 H23 N O3 S'
_chemical_formula_sum 'C23 H23 N O3 S'
_chemical_formula_weight 393.48
_space_group_crystal_system orthorhombic
_space_group_IT_number 19
_space_group_name_Hall 'P 2ac 2ab'
_space_group_name_H-M_alt 'P 21 21 21'
_atom_sites_solution_hydrogens geom
_atom_sites_solution_primary dual
_audit_creation_date 2023-11-13
_audit_creation_method
;
Olex2 1.5
(compiled 2023.08.24 svn.re1ec1418 for OlexSys, GUI svn.r6817)
;
_audit_update_record
;
2024-02-25 deposited with the CCDC.	2024-05-16 downloaded from the CCDC.
;
_cell_angle_alpha 90
_cell_angle_beta 90
_cell_angle_gamma 90
_cell_formula_units_Z 4
_cell_length_a 7.79420(10)
_cell_length_b 10.27180(10)
_cell_length_c 25.9536(4)
_cell_measurement_reflns_used 9819
_cell_measurement_temperature 293(2)
_cell_measurement_theta_max 68.1870
_cell_measurement_theta_min 1.7110
_cell_volume 2077.86(5)
_computing_cell_refinement 'CrysAlisPro 1.171.41.89a (Rigaku OD, 2020)'
_computing_data_collection 'CrysAlisPro 1.171.41.89a (Rigaku OD, 2020)'
_computing_data_reduction 'CrysAlisPro 1.171.41.89a (Rigaku OD, 2020)'
_computing_molecular_graphics 'Olex2 1.5 (Dolomanov et al., 2009)'
_computing_publication_material 'Olex2 1.5 (Dolomanov et al., 2009)'
_computing_structure_refinement 'SHELXL 2018/3 (Sheldrick, 2015)'
_computing_structure_solution 'SHELXT 2014/5 (Sheldrick, 2014)'
_diffrn_ambient_temperature 293(2)
_diffrn_detector 'Hybrid Pixel Array Detector'
_diffrn_detector_area_resol_mean 10.0000
_diffrn_measured_fraction_theta_full 1.000
_diffrn_measured_fraction_theta_max 0.998
_diffrn_measurement_details
;
List of Runs (angles in degrees, time in seconds):

  # Type    Start    End  Width  t~exp~   \w     \q     \k     \f   Frames
#--------------------------------------------------------------------------
  1  \w     69.00  95.00   0.50    0.51    --   42.30  82.00 -90.00   52
  2  \w     21.00  72.00   0.50    0.51    --   42.30 -43.00   0.00  102
  3  \w     37.00  67.00   0.50    0.51    --   42.30 -82.00   0.00   60
  4  \w    100.00 131.00   0.50    0.51    --   42.30  82.00 -90.00   62
  5  \w    -47.00 -22.00   0.50    0.51    --   42.30 -82.00-180.00   50
  6  \w     42.00  72.00   0.50    0.51    --   42.30 -54.00-120.00   60
  7  \w     34.00  67.00   0.50    0.51    --   42.30 -82.00  90.00   66
  8  \w     12.00  67.00   0.50    0.51    --   42.30 -77.00   0.00  110
  9  \w     72.00 129.00   0.50    0.51    --   42.30  54.00  30.00  114
 10  \w     19.00  70.00   0.50    0.51    --   42.30 -82.00 -90.00  102
 11  \w     31.00  57.00   0.50    0.51    --   42.30  82.00 -90.00   52
 12  \w     35.00  69.00   0.50    0.51    --   42.30 -82.00-180.00   68
 13  \w    -45.00  13.00   0.50    0.51    --   42.30 -77.00 120.00  116
 14  \w     28.00  61.00   0.50    0.51    --   42.30 -77.00 120.00   66
 15  \w     14.00 126.00   0.50    0.51    --   42.30  54.00-180.00  224
 16  \w    -47.00  -8.00   0.50    0.51    --   42.30 -43.00   0.00   78
 17  \w    -22.00  51.00   0.50    0.51    --   42.30 -65.00-120.00  146
 18  \w    -28.00  -2.00   0.50    0.51    --   42.30 -77.00   0.00   52
 19  \w     42.00  67.00   0.50    0.51    --   42.30 -65.00 120.00   50
 20  \w    -34.00  -9.00   0.50    0.51    --   42.30 -65.00 120.00   50
 21  \w     32.00  57.00   0.50    0.51    --   42.30  54.00  30.00   50
 22  \w     71.00  96.00   0.50    0.51    --   42.30  65.00 -60.00   50
 23  \w     -4.00  21.00   0.50    0.51    --   42.30 -54.00-120.00   50
 24  \w     37.00  93.00   0.50    0.50    --   93.70 -82.00  90.00  112
 25  \w    149.00 183.00   0.50    0.50    --   93.70   8.00 150.00   68
 26  \w     81.00 183.00   0.50    0.50    --   93.70  42.00  60.00  204
 27  \w      8.00 110.00   0.50    0.50    --   93.70 -59.00 120.00  204
 28  \w     86.00 112.00   0.50    0.50    --   93.70 -82.00 150.00   52
 29  \w     83.00 146.00   0.50    0.50    --   93.70   8.00 150.00  126
 30  \w      4.00 111.00   0.50    0.50    --   93.70 -59.00 -30.00  214
 31  \w     71.00  97.00   0.50    0.50    --   93.70 -82.00   0.00   52
 32  \w     23.00  97.00   0.50    0.50    --   93.70 -82.00 -30.00  148
 33  \w     72.00  98.00   0.50    0.50    --   93.70 -82.00 -60.00   52
 34  \w      6.00 103.00   0.50    0.50    --   93.70 -82.00-120.00  194
 35  \w     68.00 116.00   0.50    0.50    --   93.70  50.00  90.00   96
 36  \w     15.00  64.00   0.50    0.50    --   93.70 -82.00 -60.00   98
 37  \w      4.00  52.00   0.50    0.50    --   93.70   8.00 150.00   96
 38  \w     98.00 126.00   0.50    0.50    --   93.70 -33.00 120.00   56
 39  \w     75.00 102.00   0.50    0.50    --   93.70 -82.00  30.00   54
 40  \w    157.00 183.00   0.50    0.50    --   93.70  33.00  30.00   52
 41  \w    143.00 169.00   0.50    0.50    --   93.70  50.00  90.00   52
 42  \w     65.00  92.00   0.50    0.50    --   93.70 -82.00-150.00   54
 43  \w     28.00  61.00   0.50    0.50    --   93.70 -82.00 -90.00   66
 44  \w     66.00  91.00   0.50    0.50    --   93.70 -82.00 -90.00   50
 45  \w     93.00 118.00   0.50    0.50    --   93.70  33.00  30.00   50
 46  \w     12.00  72.00   0.50    0.50    --   93.70 -33.00 120.00  120
 47  \w     11.00 105.00   0.50    0.50    --   93.70 -82.00 120.00  188
 48  \w      5.00  38.00   0.50    0.50    --   93.70 -82.00  30.00   66
 49  \w     67.00 105.00   0.50    0.50    --   93.70 -82.00-180.00   76
 50  \w      4.00  42.00   0.50    0.50    --   93.70 -42.00-180.00   76
;
_diffrn_measurement_device 'four-circle diffractometer'
_diffrn_measurement_device_type 'XtaLAB Pro II AFC12 (RINC): Kappa single'
_diffrn_measurement_method '\w scans'
_diffrn_orient_matrix_type 'CrysAlisPro convention (1999,Acta A55,543-557)'
_diffrn_orient_matrix_UB_11 -0.1902327000
_diffrn_orient_matrix_UB_12 0.0403254000
_diffrn_orient_matrix_UB_13 -0.0018283000
_diffrn_orient_matrix_UB_21 -0.0487457000
_diffrn_orient_matrix_UB_22 -0.1236357000
_diffrn_orient_matrix_UB_23 0.0302544000
_diffrn_orient_matrix_UB_31 0.0220585000
_diffrn_orient_matrix_UB_32 0.0747855000
_diffrn_orient_matrix_UB_33 0.0510341000
_diffrn_radiation_monochromator mirror
_diffrn_radiation_probe x-ray
_diffrn_radiation_type 'Cu K\a'
_diffrn_radiation_wavelength 1.54184
_diffrn_reflns_av_R_equivalents 0.1448
_diffrn_reflns_av_unetI/netI 0.0799
_diffrn_reflns_Laue_measured_fraction_full 1.000
_diffrn_reflns_Laue_measured_fraction_max 0.998
_diffrn_reflns_limit_h_max 9
_diffrn_reflns_limit_h_min -9
_diffrn_reflns_limit_k_max 12
_diffrn_reflns_limit_k_min -10
_diffrn_reflns_limit_l_max 31
_diffrn_reflns_limit_l_min -27
_diffrn_reflns_number 18670
_diffrn_reflns_point_group_measured_fraction_full 0.990
_diffrn_reflns_point_group_measured_fraction_max 0.987
_diffrn_reflns_theta_full 67.684
_diffrn_reflns_theta_max 68.322
_diffrn_reflns_theta_min 3.406
_diffrn_source 'micro-focus sealed X-ray tube'
_diffrn_source_type 'Rigaku (Cu) X-ray Source'
_exptl_absorpt_coefficient_mu 1.567
_exptl_absorpt_correction_T_max 1.00000
_exptl_absorpt_correction_T_min 0.00814
_exptl_absorpt_correction_type multi-scan
_exptl_absorpt_process_details
;
CrysAlisPro 1.171.41.89a (Rigaku Oxford Diffraction, 2020)
Empirical absorption correction using spherical harmonics,
implemented in SCALE3 ABSPACK scaling algorithm.
;
_exptl_crystal_density_diffrn 1.258
_exptl_crystal_description block
_exptl_crystal_F_000 832
_exptl_crystal_size_max 0.2
_exptl_crystal_size_mid 0.15
_exptl_crystal_size_min 0.1
_refine_diff_density_max 0.453
_refine_diff_density_min -0.531
_refine_diff_density_rms 0.063
_refine_ls_abs_structure_details
;
 Flack x determined using 1021 quotients [(I+)-(I-)]/[(I+)+(I-)]
 (Parsons, Flack and Wagner, Acta Cryst. B69 (2013) 249-259).
;
_refine_ls_abs_structure_Flack -0.04(4)
_refine_ls_extinction_coef 0.0065(12)
_refine_ls_extinction_expression Fc^*^=kFc[1+0.001xFc^2^\l^3^/sin(2\q)]^-1/4^
_refine_ls_extinction_method 'SHELXL-2018/3 (Sheldrick 2018)'
_refine_ls_goodness_of_fit_ref 1.152
_refine_ls_hydrogen_treatment constr
_refine_ls_matrix_type full
_refine_ls_number_parameters 257
_refine_ls_number_reflns 3774
_refine_ls_number_restraints 0
_refine_ls_restrained_S_all 1.152
_refine_ls_R_factor_all 0.0770
_refine_ls_R_factor_gt 0.0729
_refine_ls_shift/su_max 0.000
_refine_ls_shift/su_mean 0.000
_refine_ls_structure_factor_coef Fsqd
_refine_ls_weighting_details 'w=1/[\s^2^(Fo^2^)+(0.1125P)^2^] where P=(Fo^2^+2Fc^2^)/3'
_refine_ls_weighting_scheme calc
_refine_ls_wR_factor_gt 0.1902
_refine_ls_wR_factor_ref 0.1940
_reflns_Friedel_coverage 0.709
_reflns_Friedel_fraction_full 0.978
_reflns_Friedel_fraction_max 0.973
_reflns_number_gt 3327
_reflns_number_total 3774
_reflns_threshold_expression 'I > 2\s(I)'
_cod_data_source_file d4sc01649a2.cif
_cod_data_source_block mbm_auto
_cod_depositor_comments 'Adding full bibliography for 1571669--1571670.cif.'
_cod_database_code 1571670
_shelx_shelxl_version_number 2018/3
_shelx_space_group_comment
;
The symmetry employed for this shelxl refinement is uniquely defined
by the following loop, which should always be used as a source of
symmetry information in preference to the above space-group names.
They are only intended as comments.
;
_shelx_estimated_absorpt_t_max 0.859
_shelx_estimated_absorpt_t_min 0.745
_olex2_refinement_description
;
1. Fixed Uiso
 At 1.2 times of:
  All C(H) groups, All C(H,H) groups
 At 1.5 times of:
  All C(H,H,H) groups
2.a Ternary CH refined with riding coordinates:
 C10(H10)
2.b Secondary CH2 refined with riding coordinates:
 C11(H11A,H11B)
2.c Aromatic/amide H refined with riding coordinates:
 C4(H4), C6(H6), C5(H5), C20(H20), C15(H15), C19(H19), C21(H21), C7(H7),
 C18(H18), C16(H16), C17(H17)
2.d Idealised Me refined as rotating group:
 C23(H23A,H23B,H23C), C28(H28A,H28B,H28C), C22(H22A,H22B,H22C)
;
_olex2_submission_special_instructions 'No special instructions were received'
_oxdiff_exptl_absorpt_empirical_details
;
Empirical correction (ABSPACK) includes:
- Absorption correction using spherical harmonics
- Frame scaling
;
_oxdiff_exptl_absorpt_empirical_full_max 91.214
_oxdiff_exptl_absorpt_empirical_full_min 0.247

loop_
_space_group_symop_operation_xyz
'x, y, z'
'-x+1/2, -y, z+1/2'
'-x, y+1/2, -z+1/2'
'x+1/2, -y+1/2, -z'

loop_
_atom_site_label
_atom_site_type_symbol
_atom_site_fract_x
_atom_site_fract_y
_atom_site_fract_z
_atom_site_U_iso_or_equiv
_atom_site_adp_type
_atom_site_occupancy
_atom_site_site_symmetry_order
_atom_site_calc_flag
_atom_site_refinement_flags_posn
_atom_site_refinement_flags_adp
_atom_site_refinement_flags_occupancy
_atom_site_disorder_assembly
_atom_site_disorder_group
S25 S 0.02313(15) 0.41848(10) 0.73013(5) 0.0381(4) Uani 1 1 d . . . . .
O9 O 0.3902(4) 0.3886(3) 0.57573(12) 0.0409(8) Uani 1 1 d . . . . .
O27 O 0.1499(5) 0.4788(4) 0.76166(15) 0.0553(10) Uani 1 1 d . . . . .
O26 O -0.0091(5) 0.2831(3) 0.73861(16) 0.0564(10) Uani 1 1 d . . . . .
N24 N 0.0615(5) 0.4455(4) 0.66870(15) 0.0381(9) Uani 1 1 d . . . . .
C13 C 0.0945(6) 0.4075(5) 0.55026(18) 0.0399(11) Uani 1 1 d . . . . .
C1 C 0.2264(6) 0.4473(5) 0.59042(18) 0.0357(10) Uani 1 1 d . . . . .
C8 C 0.4567(6) 0.3294(4) 0.61810(19) 0.0370(10) Uani 1 1 d . . . . .
C4 C 0.4033(6) 0.2711(5) 0.7065(2) 0.0427(11) Uani 1 1 d . . . . .
H4 H 0.334557 0.272392 0.735821 0.051 Uiso 1 1 calc R U . . .
C3 C 0.3502(6) 0.3342(4) 0.66137(18) 0.0342(10) Uani 1 1 d . . . . .
C14 C 0.3941(7) 0.6641(5) 0.60363(19) 0.0436(12) Uani 1 1 d . . . . .
C2 C 0.2002(5) 0.4063(4) 0.64625(18) 0.0345(10) Uani 1 1 d . . . . .
C12 C 0.0674(6) 0.5071(5) 0.5172(2) 0.0451(12) Uani 1 1 d . . . . .
C6 C 0.6624(7) 0.2056(6) 0.6633(2) 0.0557(15) Uani 1 1 d . . . . .
H6 H 0.767223 0.162458 0.664753 0.067 Uiso 1 1 calc R U . . .
C5 C 0.5577(7) 0.2075(5) 0.7069(2) 0.0527(14) Uani 1 1 d . . . . .
H5 H 0.593219 0.164869 0.736693 0.063 Uiso 1 1 calc R U . . .
C20 C 0.0260(7) 0.2774(5) 0.5459(2) 0.0468(12) Uani 1 1 d . . . . .
H20 H -0.048563 0.263185 0.518482 0.056 Uiso 1 1 calc R U . . .
C11 C 0.1718(7) 0.6245(5) 0.5305(2) 0.0481(13) Uani 1 1 d . . . . .
H11A H 0.102675 0.702945 0.528916 0.058 Uiso 1 1 calc R U . . .
H11B H 0.268657 0.633651 0.507327 0.058 Uiso 1 1 calc R U . . .
C10 C 0.2320(6) 0.5979(5) 0.58565(19) 0.0399(11) Uani 1 1 d . . . . .
H10 H 0.140499 0.630463 0.608108 0.048 Uiso 1 1 calc R U . . .
C15 C 0.3859(9) 0.7532(6) 0.6441(2) 0.0577(15) Uani 1 1 d . . . . .
H15 H 0.281144 0.770837 0.659745 0.069 Uiso 1 1 calc R U . . .
C19 C 0.5520(8) 0.6427(6) 0.5809(2) 0.0560(14) Uani 1 1 d . . . . .
H19 H 0.560084 0.586177 0.552975 0.067 Uiso 1 1 calc R U . . .
C21 C 0.0559(7) 0.1760(5) 0.5759(2) 0.0520(13) Uani 1 1 d . . . . .
H21 H 0.129014 0.188186 0.603792 0.062 Uiso 1 1 calc R U . . .
C23 C -0.0460(9) 0.5072(7) 0.4709(2) 0.0670(18) Uani 1 1 d . . . . .
H23A H 0.021886 0.521927 0.440554 0.101 Uiso 1 1 calc R U . . .
H23B H -0.130012 0.575032 0.474108 0.101 Uiso 1 1 calc R U . . .
H23C H -0.102947 0.424567 0.468091 0.101 Uiso 1 1 calc R U . . .
C7 C 0.6142(6) 0.2663(6) 0.6182(2) 0.0501(13) Uani 1 1 d . . . . .
H7 H 0.683990 0.264937 0.589190 0.060 Uiso 1 1 calc R U . . .
C28 C -0.1689(8) 0.5037(5) 0.7360(3) 0.0555(15) Uani 1 1 d . . . . .
H28A H -0.210339 0.496563 0.770744 0.083 Uiso 1 1 calc R U . . .
H28B H -0.252242 0.467753 0.712777 0.083 Uiso 1 1 calc R U . . .
H28C H -0.150149 0.593660 0.727790 0.083 Uiso 1 1 calc R U . . .
C18 C 0.6972(9) 0.7037(8) 0.5989(3) 0.075(2) Uani 1 1 d . . . . .
H18 H 0.803177 0.685323 0.584083 0.089 Uiso 1 1 calc R U . . .
C16 C 0.5325(11) 0.8154(7) 0.6611(3) 0.076(2) Uani 1 1 d . . . . .
H16 H 0.525560 0.874254 0.688199 0.091 Uiso 1 1 calc R U . . .
C22 C -0.0184(9) 0.0437(6) 0.5686(3) 0.0710(18) Uani 1 1 d . . . . .
H22A H -0.092420 0.043959 0.539008 0.107 Uiso 1 1 calc R U . . .
H22B H -0.083175 0.019908 0.598591 0.107 Uiso 1 1 calc R U . . .
H22C H 0.072488 -0.017977 0.563401 0.107 Uiso 1 1 calc R U . . .
C17 C 0.6863(11) 0.7917(8) 0.6386(3) 0.084(3) Uani 1 1 d . . . . .
H17 H 0.784102 0.834765 0.650071 0.100 Uiso 1 1 calc R U . . .

loop_
_atom_site_aniso_label
_atom_site_aniso_U_11
_atom_site_aniso_U_22
_atom_site_aniso_U_33
_atom_site_aniso_U_23
_atom_site_aniso_U_13
_atom_site_aniso_U_12
S25 0.0402(6) 0.0321(6) 0.0418(7) 0.0009(5) 0.0047(5) -0.0003(4)
O9 0.0353(16) 0.0464(19) 0.0410(18) -0.0007(15) 0.0035(14) 0.0068(14)
O27 0.057(2) 0.059(2) 0.050(2) -0.0092(18) -0.0088(18) -0.0065(18)
O26 0.060(2) 0.0321(17) 0.077(3) 0.0108(17) 0.008(2) -0.0042(16)
N24 0.0370(19) 0.038(2) 0.039(2) 0.0043(17) 0.0026(16) 0.0019(18)
C13 0.037(2) 0.045(2) 0.038(2) -0.001(2) -0.001(2) 0.001(2)
C1 0.033(2) 0.035(2) 0.039(3) 0.0015(19) 0.0000(18) 0.0042(19)
C8 0.032(2) 0.033(2) 0.046(3) -0.003(2) -0.0020(19) 0.001(2)
C4 0.042(2) 0.040(3) 0.047(3) 0.004(2) -0.002(2) 0.000(2)
C3 0.0307(19) 0.031(2) 0.041(3) -0.0015(19) -0.0010(19) 0.0017(18)
C14 0.054(3) 0.042(3) 0.035(3) 0.007(2) -0.002(2) -0.010(2)
C2 0.034(2) 0.030(2) 0.040(3) -0.0028(19) -0.0002(18) -0.002(2)
C12 0.041(3) 0.052(3) 0.042(3) 0.001(2) -0.005(2) 0.004(2)
C6 0.039(2) 0.053(3) 0.075(4) -0.007(3) -0.011(3) 0.014(3)
C5 0.049(3) 0.049(3) 0.060(3) 0.004(2) -0.011(3) 0.013(3)
C20 0.042(2) 0.051(3) 0.047(3) -0.008(2) -0.001(2) -0.008(2)
C11 0.053(3) 0.044(3) 0.047(3) 0.008(2) -0.005(2) 0.004(2)
C10 0.041(2) 0.038(2) 0.041(3) 0.001(2) 0.000(2) 0.001(2)
C15 0.078(4) 0.051(3) 0.044(3) 0.000(3) -0.002(3) -0.013(3)
C19 0.055(3) 0.060(3) 0.052(3) 0.003(3) 0.004(3) -0.018(3)
C21 0.051(3) 0.045(3) 0.060(3) -0.008(3) 0.003(2) -0.007(3)
C23 0.068(4) 0.073(4) 0.060(4) 0.008(3) -0.027(3) -0.006(3)
C7 0.036(2) 0.056(3) 0.059(3) -0.008(3) 0.003(2) 0.008(2)
C28 0.054(3) 0.047(3) 0.065(4) -0.004(3) 0.017(3) 0.006(2)
C18 0.063(4) 0.090(5) 0.071(4) 0.020(4) -0.009(3) -0.032(4)
C16 0.112(6) 0.070(4) 0.044(3) -0.001(3) -0.015(4) -0.031(5)
C22 0.070(4) 0.050(3) 0.093(5) -0.015(3) 0.015(4) -0.018(3)
C17 0.099(6) 0.092(5) 0.060(4) 0.022(4) -0.029(4) -0.056(5)

loop_
_atom_type_symbol
_atom_type_description
_atom_type_scat_dispersion_real
_atom_type_scat_dispersion_imag
_atom_type_scat_source
C C 0.0181 0.0091 'International Tables Vol C Tables 4.2.6.8 and 6.1.1.4'
H H 0.0000 0.0000 'International Tables Vol C Tables 4.2.6.8 and 6.1.1.4'
N N 0.0311 0.0180 'International Tables Vol C Tables 4.2.6.8 and 6.1.1.4'
O O 0.0492 0.0322 'International Tables Vol C Tables 4.2.6.8 and 6.1.1.4'
S S 0.3331 0.5567 'International Tables Vol C Tables 4.2.6.8 and 6.1.1.4'

loop_
_geom_angle_atom_site_label_1
_geom_angle_atom_site_label_2
_geom_angle_atom_site_label_3
_geom_angle
_geom_angle_site_symmetry_1
_geom_angle_site_symmetry_3
_geom_angle_publ_flag
O27 S25 O26 117.2(2) . . ?
O27 S25 N24 110.9(2) . . ?
O27 S25 C28 109.1(3) . . ?
O26 S25 N24 110.2(2) . . ?
O26 S25 C28 108.9(3) . . ?
N24 S25 C28 99.0(3) . . ?
C8 O9 C1 107.8(3) . . ?
C2 N24 S25 122.4(3) . . ?
C12 C13 C1 109.7(4) . . ?
C12 C13 C20 126.4(5) . . ?
C20 C13 C1 123.6(4) . . ?
O9 C1 C13 107.5(4) . . ?
O9 C1 C2 104.5(3) . . ?
O9 C1 C10 111.4(4) . . ?
C13 C1 C2 119.2(4) . . ?
C13 C1 C10 103.5(4) . . ?
C2 C1 C10 110.8(4) . . ?
O9 C8 C3 114.0(4) . . ?
O9 C8 C7 123.3(5) . . ?
C7 C8 C3 122.7(5) . . ?
C3 C4 H4 120.4 . . ?
C5 C4 H4 120.4 . . ?
C5 C4 C3 119.1(5) . . ?
C8 C3 C4 118.7(4) . . ?
C8 C3 C2 106.4(4) . . ?
C4 C3 C2 134.9(4) . . ?
C15 C14 C10 119.3(5) . . ?
C19 C14 C10 122.8(5) . . ?
C19 C14 C15 117.9(5) . . ?
N24 C2 C1 117.1(4) . . ?
N24 C2 C3 135.8(4) . . ?
C3 C2 C1 107.0(4) . . ?
C13 C12 C11 112.3(4) . . ?
C13 C12 C23 127.2(5) . . ?
C23 C12 C11 120.5(5) . . ?
C5 C6 H6 119.2 . . ?
C7 C6 H6 119.2 . . ?
C7 C6 C5 121.5(5) . . ?
C4 C5 C6 121.0(5) . . ?
C4 C5 H5 119.5 . . ?
C6 C5 H5 119.5 . . ?
C13 C20 H20 115.9 . . ?
C21 C20 C13 128.2(5) . . ?
C21 C20 H20 115.9 . . ?
C12 C11 H11A 111.0 . . ?
C12 C11 H11B 111.0 . . ?
C12 C11 C10 103.8(4) . . ?
H11A C11 H11B 109.0 . . ?
C10 C11 H11A 111.0 . . ?
C10 C11 H11B 111.0 . . ?
C1 C10 H10 105.8 . . ?
C14 C10 C1 116.6(4) . . ?
C14 C10 C11 117.7(4) . . ?
C14 C10 H10 105.8 . . ?
C11 C10 C1 104.1(4) . . ?
C11 C10 H10 105.8 . . ?
C14 C15 H15 119.8 . . ?
C16 C15 C14 120.4(6) . . ?
C16 C15 H15 119.8 . . ?
C14 C19 H19 119.5 . . ?
C18 C19 C14 121.0(6) . . ?
C18 C19 H19 119.5 . . ?
C20 C21 H21 117.4 . . ?
C20 C21 C22 125.1(6) . . ?
C22 C21 H21 117.4 . . ?
C12 C23 H23A 109.5 . . ?
C12 C23 H23B 109.5 . . ?
C12 C23 H23C 109.5 . . ?
H23A C23 H23B 109.5 . . ?
H23A C23 H23C 109.5 . . ?
H23B C23 H23C 109.5 . . ?
C8 C7 H7 121.5 . . ?
C6 C7 C8 117.1(5) . . ?
C6 C7 H7 121.5 . . ?
S25 C28 H28A 109.5 . . ?
S25 C28 H28B 109.5 . . ?
S25 C28 H28C 109.5 . . ?
H28A C28 H28B 109.5 . . ?
H28A C28 H28C 109.5 . . ?
H28B C28 H28C 109.5 . . ?
C19 C18 H18 119.9 . . ?
C17 C18 C19 120.2(7) . . ?
C17 C18 H18 119.9 . . ?
C15 C16 H16 119.6 . . ?
C17 C16 C15 120.8(7) . . ?
C17 C16 H16 119.6 . . ?
C21 C22 H22A 109.5 . . ?
C21 C22 H22B 109.5 . . ?
C21 C22 H22C 109.5 . . ?
H22A C22 H22B 109.5 . . ?
H22A C22 H22C 109.5 . . ?
H22B C22 H22C 109.5 . . ?
C18 C17 H17 120.1 . . ?
C16 C17 C18 119.7(7) . . ?
C16 C17 H17 120.1 . . ?

loop_
_geom_bond_atom_site_label_1
_geom_bond_atom_site_label_2
_geom_bond_distance
_geom_bond_site_symmetry_2
_geom_bond_publ_flag
S25 O27 1.425(4) . ?
S25 O26 1.430(3) . ?
S25 N24 1.646(4) . ?
S25 C28 1.741(6) . ?
O9 C1 1.463(5) . ?
O9 C8 1.359(6) . ?
N24 C2 1.292(6) . ?
C13 C1 1.520(7) . ?
C13 C12 1.352(7) . ?
C13 C20 1.443(7) . ?
C1 C2 1.523(7) . ?
C1 C10 1.552(7) . ?
C8 C3 1.398(7) . ?
C8 C7 1.388(7) . ?
C4 H4 0.9300 . ?
C4 C3 1.402(7) . ?
C4 C5 1.369(7) . ?
C3 C2 1.439(6) . ?
C14 C10 1.509(7) . ?
C14 C15 1.394(8) . ?
C14 C19 1.382(8) . ?
C12 C11 1.495(8) . ?
C12 C23 1.493(8) . ?
C6 H6 0.9300 . ?
C6 C5 1.395(8) . ?
C6 C7 1.378(8) . ?
C5 H5 0.9300 . ?
C20 H20 0.9300 . ?
C20 C21 1.321(7) . ?
C11 H11A 0.9700 . ?
C11 H11B 0.9700 . ?
C11 C10 1.531(7) . ?
C10 H10 0.9800 . ?
C15 H15 0.9300 . ?
C15 C16 1.381(9) . ?
C19 H19 0.9300 . ?
C19 C18 1.376(9) . ?
C21 H21 0.9300 . ?
C21 C22 1.489(8) . ?
C23 H23A 0.9600 . ?
C23 H23B 0.9600 . ?
C23 H23C 0.9600 . ?
C7 H7 0.9300 . ?
C28 H28A 0.9600 . ?
C28 H28B 0.9600 . ?
C28 H28C 0.9600 . ?
C18 H18 0.9300 . ?
C18 C17 1.374(12) . ?
C16 H16 0.9300 . ?
C16 C17 1.355(12) . ?
C22 H22A 0.9600 . ?
C22 H22B 0.9600 . ?
C22 H22C 0.9600 . ?
C17 H17 0.9300 . ?

loop_
_geom_torsion_atom_site_label_1
_geom_torsion_atom_site_label_2
_geom_torsion_atom_site_label_3
_geom_torsion_atom_site_label_4
_geom_torsion
_geom_torsion_site_symmetry_1
_geom_torsion_site_symmetry_2
_geom_torsion_site_symmetry_3
_geom_torsion_site_symmetry_4
_geom_torsion_publ_flag
S25 N24 C2 C1 -175.1(3) . . . . ?
S25 N24 C2 C3 1.4(8) . . . . ?
O9 C1 C2 N24 -179.5(4) . . . . ?
O9 C1 C2 C3 3.0(5) . . . . ?
O9 C1 C10 C14 -41.0(6) . . . . ?
O9 C1 C10 C11 90.5(4) . . . . ?
O9 C8 C3 C4 177.2(4) . . . . ?
O9 C8 C3 C2 -1.4(5) . . . . ?
O9 C8 C7 C6 -177.3(5) . . . . ?
O27 S25 N24 C2 61.4(4) . . . . ?
O26 S25 N24 C2 -70.0(4) . . . . ?
C13 C1 C2 N24 -59.5(6) . . . . ?
C13 C1 C2 C3 123.0(4) . . . . ?
C13 C1 C10 C14 -156.2(4) . . . . ?
C13 C1 C10 C11 -24.7(5) . . . . ?
C13 C12 C11 C10 -15.3(6) . . . . ?
C13 C20 C21 C22 -179.3(6) . . . . ?
C1 O9 C8 C3 3.4(5) . . . . ?
C1 O9 C8 C7 -178.4(4) . . . . ?
C1 C13 C12 C11 -0.8(6) . . . . ?
C1 C13 C12 C23 177.2(5) . . . . ?
C1 C13 C20 C21 3.9(8) . . . . ?
C8 O9 C1 C13 -131.4(4) . . . . ?
C8 O9 C1 C2 -3.8(4) . . . . ?
C8 O9 C1 C10 115.9(4) . . . . ?
C8 C3 C2 N24 -177.9(5) . . . . ?
C8 C3 C2 C1 -1.1(5) . . . . ?
C4 C3 C2 N24 3.8(9) . . . . ?
C4 C3 C2 C1 -179.4(5) . . . . ?
C3 C8 C7 C6 0.8(8) . . . . ?
C3 C4 C5 C6 0.5(8) . . . . ?
C14 C15 C16 C17 0.4(10) . . . . ?
C14 C19 C18 C17 -2.8(10) . . . . ?
C2 C1 C10 C14 75.0(5) . . . . ?
C2 C1 C10 C11 -153.5(4) . . . . ?
C12 C13 C1 O9 -101.7(4) . . . . ?
C12 C13 C1 C2 139.8(5) . . . . ?
C12 C13 C1 C10 16.3(5) . . . . ?
C12 C13 C20 C21 176.5(6) . . . . ?
C12 C11 C10 C1 24.2(5) . . . . ?
C12 C11 C10 C14 155.1(5) . . . . ?
C5 C4 C3 C8 0.3(7) . . . . ?
C5 C4 C3 C2 178.5(5) . . . . ?
C5 C6 C7 C8 0.0(8) . . . . ?
C20 C13 C1 O9 72.0(6) . . . . ?
C20 C13 C1 C2 -46.5(6) . . . . ?
C20 C13 C1 C10 -170.0(5) . . . . ?
C20 C13 C12 C11 -174.3(5) . . . . ?
C20 C13 C12 C23 3.7(9) . . . . ?
C10 C1 C2 N24 60.3(5) . . . . ?
C10 C1 C2 C3 -117.2(4) . . . . ?
C10 C14 C15 C16 -179.7(6) . . . . ?
C10 C14 C19 C18 -179.1(5) . . . . ?
C15 C14 C10 C1 -118.6(5) . . . . ?
C15 C14 C10 C11 116.5(6) . . . . ?
C15 C14 C19 C18 2.4(9) . . . . ?
C15 C16 C17 C18 -0.7(11) . . . . ?
C19 C14 C10 C1 62.9(7) . . . . ?
C19 C14 C10 C11 -61.9(7) . . . . ?
C19 C14 C15 C16 -1.2(9) . . . . ?
C19 C18 C17 C16 1.9(11) . . . . ?
C23 C12 C11 C10 166.6(5) . . . . ?
C7 C8 C3 C4 -1.0(7) . . . . ?
C7 C8 C3 C2 -179.6(4) . . . . ?
C7 C6 C5 C4 -0.7(9) . . . . ?
C28 S25 N24 C2 175.9(4) . . . . ?
